data_7124336
loop_
_publ_author_name
'Fostvedt, Jade I.'
'Lohrey, Trevor D.'
'Bergman, Robert G.'
'Arnold, John'

_publ_section_title
;
 Structural diversity in multinuclear tantalum polyhydrides formed via
 reductive hydrogenolysis of metal--carbon bonds
;
_journal_name_full 'Chemical Communications'
_journal_paper_doi 10.1039/C9CC07686G
_journal_year 2019
_chemical_formula_moiety 'C28 H40 B N4 Ta, C7 H8'
_chemical_formula_sum 'C35 H48 B N4 Ta'
_chemical_formula_weight 716.53
_chemical_name_systematic (Bis(3-(2,4,6-trimethylphenyl)-imidazole-2-ylidene)dihydrido)boron-tetramethyl-tantalum(V)
_chemical_properties_physical Air-sensitive,Moisture-sensitive,Heat-sensitive,Oxygen-sensitive,Pyrophoric
_chemical_temperature_decomposition 336
_space_group_crystal_system orthorhombic
_space_group_IT_number 33
_space_group_name_Hall 'P 2c -2n'
_space_group_name_H-M_alt 'P n a 21'
_symmetry_space_group_name_Hall 'P 2c -2n'
_symmetry_space_group_name_H-M 'P n a 21'
_atom_sites_solution_hydrogens geom
_atom_sites_solution_primary iterative
_atom_sites_solution_secondary difmap
_audit_creation_method SHELXL-2014/7
_audit_update_record
;
2019-08-31 deposited with the CCDC.    2019-10-10 downloaded from the CCDC.
;
_cell_angle_alpha 90
_cell_angle_beta 90
_cell_angle_gamma 90
_cell_formula_units_Z 4
_cell_length_a 39.4861(15)
_cell_length_b 8.8759(4)
_cell_length_c 9.4907(4)
_cell_measurement_reflns_used 35426
_cell_measurement_temperature 100(2)
_cell_measurement_theta_max 28.331
_cell_measurement_theta_min 2.116
_cell_volume 3326.2(2)
_computing_cell_refinement 'SAINT V8.38A Bruker, Madison WI'
_computing_data_collection 'Bruker APEX3 Bruker, Madison WI'
_computing_data_reduction 'SAINT V8.38A Bruker, Madison WI'
_computing_molecular_graphics ORTEP-32
_computing_publication_material WinGX
_computing_structure_refinement 'SHELXL-2014/7 (Sheldrick, 2014)'
_computing_structure_solution SHELXT
_diffrn_ambient_temperature 100(2)
_diffrn_detector_area_resol_mean 10.42
_diffrn_measured_fraction_theta_full 1.000
_diffrn_measured_fraction_theta_max 0.999
_diffrn_measurement_device_type 'Bruker D8 with PHOTON-II CPAD detector'
_diffrn_measurement_method '\f and \w shutterless scans'
_diffrn_radiation_monochromator 'silicon 111'
_diffrn_radiation_type synchrotron
_diffrn_radiation_wavelength 0.7288
_diffrn_reflns_av_R_equivalents 0.0466
_diffrn_reflns_av_unetI/netI 0.0414
_diffrn_reflns_Laue_measured_fraction_full 1.000
_diffrn_reflns_Laue_measured_fraction_max 0.999
_diffrn_reflns_limit_h_max 51
_diffrn_reflns_limit_h_min -51
_diffrn_reflns_limit_k_max 11
_diffrn_reflns_limit_k_min -11
_diffrn_reflns_limit_l_max 12
_diffrn_reflns_limit_l_min -12
_diffrn_reflns_number 35426
_diffrn_reflns_point_group_measured_fraction_full 0.996
_diffrn_reflns_point_group_measured_fraction_max 0.996
_diffrn_reflns_theta_full 25.930
_diffrn_reflns_theta_max 28.331
_diffrn_reflns_theta_min 2.116
_diffrn_source 'Advanced Light Source, station 12.2.1'
_exptl_absorpt_coefficient_mu 3.528
_exptl_absorpt_correction_T_max 0.7462
_exptl_absorpt_correction_T_min 0.6387
_exptl_absorpt_correction_type multi-scan
_exptl_absorpt_process_details SADABS
_exptl_crystal_colour yellow
_exptl_crystal_density_diffrn 1.431
_exptl_crystal_description tablet
_exptl_crystal_F_000 1456
_exptl_crystal_recrystallization_method 'Re-crystallisation from solvent: toluene, hexane'
_exptl_crystal_size_max 0.125
_exptl_crystal_size_mid 0.080
_exptl_crystal_size_min 0.020
_refine_diff_density_max 0.859
_refine_diff_density_min -0.857
_refine_diff_density_rms 0.082
_refine_ls_abs_structure_details
;
 Flack x determined using 3045 quotients [(I+)-(I-)]/[(I+)+(I-)]
 (Parsons, Flack and Wagner, Acta Cryst. B69 (2013) 249-259).
;
_refine_ls_abs_structure_Flack 0.041(6)
_refine_ls_extinction_method none
_refine_ls_goodness_of_fit_ref 1.044
_refine_ls_hydrogen_treatment constr
_refine_ls_matrix_type full
_refine_ls_number_parameters 381
_refine_ls_number_reflns 7676
_refine_ls_number_restraints 1
_refine_ls_restrained_S_all 1.044
_refine_ls_R_factor_all 0.0271
_refine_ls_R_factor_gt 0.0243
_refine_ls_shift/su_max 0.006
_refine_ls_shift/su_mean 0.000
_refine_ls_structure_factor_coef Fsqd
_refine_ls_weighting_details 'w=1/[\s^2^(Fo^2^)+(0.0099P)^2^+1.4833P] where P=(Fo^2^+2Fc^2^)/3'
_refine_ls_weighting_scheme calc
_refine_ls_wR_factor_gt 0.0523
_refine_ls_wR_factor_ref 0.0533
_reflns_Friedel_coverage 0.880
_reflns_Friedel_fraction_full 0.993
_reflns_Friedel_fraction_max 0.993
_reflns_number_gt 7115
_reflns_number_total 7676
_reflns_threshold_expression 'I > 2\s(I)'
_cod_data_source_file c9cc07686g7.cif
_cod_data_source_block jif007
_cod_depositor_comments
;
The following automatic conversions were performed:

'_chemical_melting_point' tag was changed to
'_chemical_temperature_decomposition' since the value had been '336
(decomp)'. The value '336 (decomp)' was changed to '336'.

'_atom_sites_solution_secondary' value 'diffmap' was changed to
'difmap'.

Automatic conversion script
Id: cif_fix_values 4973 2017-02-22 13:04:09Z antanas 
;
_cod_original_cell_volume 3326.3(2)
_cod_database_code 7124336
_shelx_shelxl_version_number 2014/7
_shelx_space_group_comment
;
The symmetry employed for this shelxl refinement is uniquely defined
by the following loop, which should always be used as a source of
symmetry information in preference to the above space-group names.
They are only intended as comments.
;

loop_
_space_group_symop_operation_xyz
'x, y, z'
'-x, -y, z+1/2'
'x+1/2, -y+1/2, z'
'-x+1/2, y+1/2, z+1/2'

loop_
_atom_site_label
_atom_site_type_symbol
_atom_site_fract_x
_atom_site_fract_y
_atom_site_fract_z
_atom_site_U_iso_or_equiv
_atom_site_adp_type
_atom_site_occupancy
_atom_site_site_symmetry_order
_atom_site_calc_flag
_atom_site_refinement_flags_posn
_atom_site_refinement_flags_adp
Ta1 Ta 0.64941(2) 0.51139(2) 0.66758(6) 0.01663(5) Uani 1 1 d . .
C4 C 0.69390(12) 0.6142(6) 0.5662(5) 0.0266(11) Uani 1 1 d . .
H4A H 0.6969 0.7171 0.6014 0.040 Uiso 1 1 calc R U
H4B H 0.6905 0.6168 0.4639 0.040 Uiso 1 1 calc R U
H4C H 0.7141 0.5545 0.5880 0.040 Uiso 1 1 calc R U
N4 N 0.60826(9) 0.2136(4) 0.8395(4) 0.0172(8) Uani 1 1 d . .
C1 C 0.62408(11) 0.6078(5) 0.8501(5) 0.0200(10) Uani 1 1 d . .
H1A H 0.5995 0.6052 0.8355 0.030 Uiso 1 1 calc R U
H1B H 0.6314 0.7124 0.8627 0.030 Uiso 1 1 calc R U
H1C H 0.6299 0.5493 0.9343 0.030 Uiso 1 1 calc R U
C9 C 0.74045(11) 0.3287(5) 0.8631(5) 0.0196(9) Uani 1 1 d . .
H9 H 0.7562 0.2481 0.8586 0.023 Uiso 1 1 calc R U
C8 C 0.64836(12) 0.0461(6) 0.8133(6) 0.0268(11) Uani 1 1 d . .
H8 H 0.6611 -0.0446 0.8148 0.032 Uiso 1 1 calc R U
C30 C 0.45542(13) 0.1443(6) 0.5230(7) 0.0355(14) Uani 1 1 d . .
C3 C 0.62211(12) 0.3926(6) 0.5003(5) 0.0268(11) Uani 1 1 d . .
H3A H 0.6261 0.2840 0.5089 0.040 Uiso 1 1 calc R U
H3B H 0.6302 0.4276 0.4083 0.040 Uiso 1 1 calc R U
H3C H 0.5978 0.4129 0.5089 0.040 Uiso 1 1 calc R U
C32 C 0.42147(15) 0.2039(8) 0.7258(6) 0.0367(15) Uani 1 1 d . .
H32 H 0.4063 0.2716 0.7710 0.044 Uiso 1 1 calc R U
C7 C 0.61692(12) 0.0654(5) 0.8649(6) 0.0247(10) Uani 1 1 d . .
H7 H 0.6033 -0.0085 0.9101 0.030 Uiso 1 1 calc R U
N2 N 0.71022(9) 0.3387(4) 0.7901(4) 0.0172(8) Uani 1 1 d . .
N1 N 0.71479(9) 0.5402(4) 0.9147(4) 0.0163(8) Uani 1 1 d . .
C35 C 0.46504(18) 0.0104(7) 0.5930(13) 0.059(3) Uani 1 1 d . .
H35 H 0.4799 -0.0590 0.5483 0.071 Uiso 1 1 calc R U
N3 N 0.65848(9) 0.1812(4) 0.7582(4) 0.0183(8) Uani 1 1 d . .
B1 B 0.69145(12) 0.2348(6) 0.6882(6) 0.0199(12) Uani 1 1 d . .
H1D H 0.7058 0.1470 0.6645 0.024 Uiso 1 1 calc R U
H1E H 0.6862 0.2896 0.6000 0.024 Uiso 1 1 calc R U
C34 C 0.4527(2) -0.0193(8) 0.7282(12) 0.054(3) Uani 1 1 d . .
H34 H 0.4597 -0.1085 0.7753 0.065 Uiso 1 1 calc R U
C6 C 0.69430(11) 0.4684(5) 0.8212(5) 0.0161(9) Uani 1 1 d . .
C10 C 0.74335(11) 0.4533(5) 0.9413(5) 0.0208(10) Uani 1 1 d . .
H10 H 0.7615 0.4778 1.0031 0.025 Uiso 1 1 calc R U
C21 C 0.72089(11) 0.8122(5) 0.9510(5) 0.0201(10) Uani 1 1 d . .
C33 C 0.43097(18) 0.0754(8) 0.7936(8) 0.0518(18) Uani 1 1 d . .
H33 H 0.4225 0.0528 0.8850 0.062 Uiso 1 1 calc R U
C12 C 0.56854(11) 0.3342(5) 1.0027(5) 0.0182(9) Uani 1 1 d . .
C18 C 0.54932(11) 0.2513(5) 0.7714(5) 0.0175(9) Uani 1 1 d . .
C11 C 0.57472(10) 0.2716(5) 0.8710(5) 0.0153(9) Uani 1 1 d . .
C20 C 0.70690(11) 0.6765(5) 0.9912(5) 0.0163(9) Uani 1 1 d . .
C31 C 0.43327(13) 0.2379(7) 0.5937(6) 0.0267(12) Uani 1 1 d . .
H31 H 0.4260 0.3283 0.5496 0.032 Uiso 1 1 calc R U
C28 C 0.67437(11) 0.5145(5) 1.1620(12) 0.0255(9) Uani 1 1 d . .
H28A H 0.6697 0.4476 1.0822 0.038 Uiso 1 1 calc R U
H28B H 0.6537 0.5278 1.2179 0.038 Uiso 1 1 calc R U
H28C H 0.6921 0.4701 1.2210 0.038 Uiso 1 1 calc R U
C26 C 0.67695(10) 0.7954(5) 1.1803(7) 0.0239(9) Uani 1 1 d . .
H26 H 0.6622 0.7889 1.2592 0.029 Uiso 1 1 calc R U
C24 C 0.68914(12) 0.9348(6) 1.1386(5) 0.0265(13) Uani 1 1 d . .
C17 C 0.51685(11) 0.3053(5) 0.8049(5) 0.0188(9) Uani 1 1 d . .
H17 H 0.4990 0.2936 0.7385 0.023 Uiso 1 1 calc R U
C23 C 0.71152(13) 0.9405(5) 1.0281(6) 0.0266(11) Uani 1 1 d . .
H23 H 0.7210 1.0350 1.0028 0.032 Uiso 1 1 calc R U
C19 C 0.55456(12) 0.1686(5) 0.6351(4) 0.0215(11) Uani 1 1 d . .
H19A H 0.5788 0.1665 0.6124 0.032 Uiso 1 1 calc R U
H19B H 0.5422 0.2202 0.5596 0.032 Uiso 1 1 calc R U
H19C H 0.5461 0.0653 0.6443 0.032 Uiso 1 1 calc R U
C15 C 0.51024(11) 0.3751(5) 0.9320(5) 0.0193(9) Uani 1 1 d . .
C14 C 0.53608(12) 0.3872(5) 1.0304(5) 0.0212(10) Uani 1 1 d . .
H14 H 0.5315 0.4328 1.1189 0.025 Uiso 1 1 calc R U
C16 C 0.47497(13) 0.4321(7) 0.9661(6) 0.0349(13) Uani 1 1 d . .
H16A H 0.4746 0.4728 1.0620 0.052 Uiso 1 1 calc R U
H16B H 0.4588 0.3488 0.9589 0.052 Uiso 1 1 calc R U
H16C H 0.4687 0.5115 0.8992 0.052 Uiso 1 1 calc R U
C27 C 0.68598(11) 0.6644(5) 1.1082(5) 0.0182(9) Uani 1 1 d . .
C13 C 0.59488(12) 0.3380(6) 1.1175(5) 0.0262(11) Uani 1 1 d . .
H13A H 0.5926 0.2482 1.1769 0.039 Uiso 1 1 calc R U
H13B H 0.5917 0.4285 1.1752 0.039 Uiso 1 1 calc R U
H13C H 0.6175 0.3397 1.0752 0.039 Uiso 1 1 calc R U
C25 C 0.67825(16) 1.0761(7) 1.2148(7) 0.0429(16) Uani 1 1 d . .
H25A H 0.6892 1.1637 1.1715 0.064 Uiso 1 1 calc R U
H25B H 0.6849 1.0694 1.3141 0.064 Uiso 1 1 calc R U
H25C H 0.6536 1.0868 1.2083 0.064 Uiso 1 1 calc R U
C2 C 0.62401(13) 0.7072(6) 0.5740(6) 0.0277(11) Uani 1 1 d . .
H2A H 0.5995 0.6981 0.5874 0.042 Uiso 1 1 calc R U
H2B H 0.6291 0.7116 0.4730 0.042 Uiso 1 1 calc R U
H2C H 0.6321 0.7995 0.6196 0.042 Uiso 1 1 calc R U
C5 C 0.63429(11) 0.2861(5) 0.7729(5) 0.0157(9) Uani 1 1 d . .
C22 C 0.74628(13) 0.8250(6) 0.8335(6) 0.0301(12) Uani 1 1 d . .
H22A H 0.7692 0.8155 0.8720 0.045 Uiso 1 1 calc R U
H22B H 0.7439 0.9231 0.7874 0.045 Uiso 1 1 calc R U
H22C H 0.7423 0.7446 0.7646 0.045 Uiso 1 1 calc R U
C29 C 0.46712(17) 0.1842(9) 0.3787(8) 0.060(2) Uani 1 1 d . .
H29A H 0.4476 0.2140 0.3211 0.090 Uiso 1 1 calc R U
H29B H 0.4782 0.0968 0.3357 0.090 Uiso 1 1 calc R U
H29C H 0.4832 0.2681 0.3841 0.090 Uiso 1 1 calc R U

loop_
_atom_site_aniso_label
_atom_site_aniso_U_11
_atom_site_aniso_U_22
_atom_site_aniso_U_33
_atom_site_aniso_U_23
_atom_site_aniso_U_13
_atom_site_aniso_U_12
Ta1 0.01076(7) 0.02531(9) 0.01382(8) 0.00301(18) -0.00112(15) -0.00274(6)
C4 0.016(2) 0.046(3) 0.018(2) 0.009(2) 0.000(2) -0.010(2)
N4 0.0085(17) 0.0216(19) 0.021(2) -0.0014(16) -0.0018(16) -0.0006(14)
C1 0.016(2) 0.024(2) 0.020(2) 0.0006(19) -0.0020(19) 0.0036(18)
C9 0.010(2) 0.026(2) 0.022(2) 0.0051(19) -0.0017(19) 0.0024(17)
C8 0.017(2) 0.022(2) 0.041(3) -0.005(2) -0.004(2) 0.0003(19)
C30 0.018(3) 0.036(3) 0.052(4) -0.019(3) -0.011(3) -0.001(2)
C3 0.019(2) 0.049(3) 0.012(2) 0.004(2) -0.001(2) -0.010(2)
C32 0.028(3) 0.046(4) 0.036(3) 0.002(3) -0.012(3) -0.002(3)
C7 0.015(2) 0.020(2) 0.038(3) 0.003(2) -0.002(2) -0.0040(18)
N2 0.0096(18) 0.026(2) 0.0156(19) -0.0023(15) -0.0011(15) -0.0017(15)
N1 0.0109(17) 0.0210(19) 0.0170(19) 0.0040(15) -0.0021(15) -0.0030(14)
C35 0.024(4) 0.036(4) 0.117(9) -0.039(5) -0.024(5) 0.003(3)
N3 0.0103(17) 0.023(2) 0.022(2) -0.0068(16) -0.0013(16) -0.0013(15)
B1 0.013(2) 0.031(2) 0.015(3) -0.010(2) 0.003(2) 0.0001(17)
C34 0.049(6) 0.037(4) 0.077(5) 0.014(3) -0.035(5) -0.010(3)
C6 0.012(2) 0.021(2) 0.015(2) 0.0018(17) 0.0006(17) -0.0028(17)
C10 0.011(2) 0.027(2) 0.025(2) 0.0057(19) -0.0053(18) -0.0016(18)
C21 0.015(2) 0.025(2) 0.020(2) 0.0072(19) -0.0067(19) -0.0017(18)
C33 0.045(4) 0.058(4) 0.052(4) 0.013(4) -0.021(3) -0.013(3)
C12 0.014(2) 0.023(2) 0.019(2) 0.0025(18) -0.0021(18) -0.0075(17)
C18 0.016(2) 0.019(2) 0.017(2) -0.0012(18) 0.0009(19) -0.0030(17)
C11 0.008(2) 0.018(2) 0.020(2) 0.0033(17) -0.0009(17) -0.0011(15)
C20 0.011(2) 0.019(2) 0.018(2) 0.0001(17) -0.0059(17) -0.0014(16)
C31 0.016(3) 0.036(3) 0.029(3) 0.003(2) -0.005(2) -0.002(2)
C28 0.026(2) 0.031(2) 0.019(2) 0.002(3) -0.005(4) -0.0108(16)
C26 0.0147(19) 0.035(2) 0.022(3) -0.005(3) -0.004(3) 0.0009(15)
C24 0.021(2) 0.031(2) 0.028(4) -0.005(2) -0.010(2) 0.0057(18)
C17 0.008(2) 0.025(2) 0.024(2) 0.0027(19) -0.0027(18) -0.0026(17)
C23 0.026(3) 0.017(2) 0.036(3) 0.006(2) -0.012(2) -0.0057(19)
C19 0.017(2) 0.027(2) 0.020(3) -0.0071(18) 0.0005(18) -0.0022(17)
C15 0.013(2) 0.024(2) 0.021(2) -0.0034(19) 0.0003(19) -0.0022(17)
C14 0.020(2) 0.027(2) 0.017(2) -0.0041(18) 0.0025(19) -0.0045(19)
C16 0.018(3) 0.045(3) 0.041(3) -0.017(3) -0.001(2) 0.007(2)
C27 0.011(2) 0.026(2) 0.018(2) 0.0024(18) -0.0047(18) -0.0030(17)
C13 0.017(2) 0.045(3) 0.017(2) 0.002(2) -0.0041(19) -0.008(2)
C25 0.041(3) 0.033(3) 0.055(4) -0.016(3) -0.012(3) 0.012(2)
C2 0.020(3) 0.035(3) 0.029(3) 0.012(2) -0.004(2) -0.001(2)
C5 0.009(2) 0.026(2) 0.012(2) -0.0044(18) -0.0035(17) -0.0004(17)
C22 0.026(3) 0.034(3) 0.031(3) 0.006(2) 0.002(2) -0.011(2)
C29 0.038(4) 0.083(5) 0.058(5) -0.034(4) 0.014(3) -0.012(4)

loop_
_atom_type_symbol
_atom_type_description
_atom_type_scat_dispersion_real
_atom_type_scat_dispersion_imag
_atom_type_scat_source
C C 0.0034 0.0017 'Calculated using XDISP in WinGX (Farrugia, 1999)'
H H 0.0000 0.0000 'Calculated using XDISP in WinGX (Farrugia, 1999)'
B B 0.0017 0.0007 'Calculated using XDISP in WinGX (Farrugia, 1999)'
N N 0.0065 0.0035 'Calculated using XDISP in WinGX (Farrugia, 1999)'
Ta Ta -0.7109 6.8244 'Calculated using XDISP in WinGX (Farrugia, 1999)'

loop_
_geom_angle_atom_site_label_1
_geom_angle_atom_site_label_2
_geom_angle_atom_site_label_3
_geom_angle
C1 Ta1 C3 122.71(17)
C1 Ta1 C2 78.50(19)
C3 Ta1 C2 82.1(2)
C1 Ta1 C4 123.50(19)
C3 Ta1 C4 106.00(19)
C2 Ta1 C4 81.91(19)
C1 Ta1 C5 82.96(17)
C3 Ta1 C5 76.70(17)
C2 Ta1 C5 137.85(18)
C4 Ta1 C5 138.86(18)
C1 Ta1 C6 85.17(16)
C3 Ta1 C6 138.62(19)
C2 Ta1 C6 137.04(18)
C4 Ta1 C6 74.58(17)
C5 Ta1 C6 77.52(15)
Ta1 C4 H4A 109.5
Ta1 C4 H4B 109.5
H4A C4 H4B 109.5
Ta1 C4 H4C 109.5
H4A C4 H4C 109.5
H4B C4 H4C 109.5
C5 N4 C7 110.1(4)
C5 N4 C11 127.9(4)
C7 N4 C11 121.9(4)
Ta1 C1 H1A 109.5
Ta1 C1 H1B 109.5
H1A C1 H1B 109.5
Ta1 C1 H1C 109.5
H1A C1 H1C 109.5
H1B C1 H1C 109.5
C10 C9 N2 107.4(4)
C10 C9 H9 126.3
N2 C9 H9 126.3
C7 C8 N3 107.3(4)
C7 C8 H8 126.4
N3 C8 H8 126.4
C31 C30 C35 116.6(7)
C31 C30 C29 120.1(6)
C35 C30 C29 123.3(7)
Ta1 C3 H3A 109.5
Ta1 C3 H3B 109.5
H3A C3 H3B 109.5
Ta1 C3 H3C 109.5
H3A C3 H3C 109.5
H3B C3 H3C 109.5
C33 C32 C31 121.5(7)
C33 C32 H32 119.3
C31 C32 H32 119.3
C8 C7 N4 106.6(4)
C8 C7 H7 126.7
N4 C7 H7 126.7
C6 N2 C9 110.4(4)
C6 N2 B1 115.4(4)
C9 N2 B1 134.2(4)
C6 N1 C10 109.9(4)
C6 N1 C20 126.3(4)
C10 N1 C20 123.3(4)
C34 C35 C30 119.8(8)
C34 C35 H35 120.1
C30 C35 H35 120.1
C5 N3 C8 111.2(4)
C5 N3 B1 115.7(4)
C8 N3 B1 133.2(4)
N2 B1 N3 108.9(4)
N2 B1 H1D 109.9
N3 B1 H1D 109.9
N2 B1 H1E 109.9
N3 B1 H1E 109.9
H1D B1 H1E 108.3
C33 C34 C35 121.7(8)
C33 C34 H34 119.1
C35 C34 H34 119.1
N2 C6 N1 105.5(4)
N2 C6 Ta1 111.0(3)
N1 C6 Ta1 141.8(3)
C9 C10 N1 106.8(4)
C9 C10 H10 126.6
N1 C10 H10 126.6
C20 C21 C23 117.3(4)
C20 C21 C22 122.6(4)
C23 C21 C22 120.1(4)
C34 C33 C32 118.6(8)
C34 C33 H33 120.7
C32 C33 H33 120.7
C11 C12 C14 117.9(4)
C11 C12 C13 122.5(4)
C14 C12 C13 119.5(4)
C11 C18 C17 117.4(4)
C11 C18 C19 123.4(4)
C17 C18 C19 119.2(4)
C12 C11 C18 122.5(4)
C12 C11 N4 119.2(4)
C18 C11 N4 118.2(4)
C21 C20 C27 121.9(4)
C21 C20 N1 120.4(4)
C27 C20 N1 117.7(4)
C32 C31 C30 121.9(6)
C32 C31 H31 119.1
C30 C31 H31 119.1
C27 C28 H28A 109.5
C27 C28 H28B 109.5
H28A C28 H28B 109.5
C27 C28 H28C 109.5
H28A C28 H28C 109.5
H28B C28 H28C 109.5
C24 C26 C27 121.0(5)
C24 C26 H26 119.5
C27 C26 H26 119.5
C23 C24 C26 118.4(5)
C23 C24 C25 121.2(5)
C26 C24 C25 120.4(5)
C15 C17 C18 121.5(4)
C15 C17 H17 119.2
C18 C17 H17 119.2
C24 C23 C21 122.6(5)
C24 C23 H23 118.7
C21 C23 H23 118.7
C18 C19 H19A 109.5
C18 C19 H19B 109.5
H19A C19 H19B 109.5
C18 C19 H19C 109.5
H19A C19 H19C 109.5
H19B C19 H19C 109.5
C17 C15 C14 118.9(4)
C17 C15 C16 120.6(4)
C14 C15 C16 120.4(4)
C15 C14 C12 121.7(4)
C15 C14 H14 119.2
C12 C14 H14 119.2
C15 C16 H16A 109.5
C15 C16 H16B 109.5
H16A C16 H16B 109.5
C15 C16 H16C 109.5
H16A C16 H16C 109.5
H16B C16 H16C 109.5
C20 C27 C26 118.6(4)
C20 C27 C28 121.6(5)
C26 C27 C28 119.7(5)
C12 C13 H13A 109.5
C12 C13 H13B 109.5
H13A C13 H13B 109.5
C12 C13 H13C 109.5
H13A C13 H13C 109.5
H13B C13 H13C 109.5
C24 C25 H25A 109.5
C24 C25 H25B 109.5
H25A C25 H25B 109.5
C24 C25 H25C 109.5
H25A C25 H25C 109.5
H25B C25 H25C 109.5
Ta1 C2 H2A 109.5
Ta1 C2 H2B 109.5
H2A C2 H2B 109.5
Ta1 C2 H2C 109.5
H2A C2 H2C 109.5
H2B C2 H2C 109.5
N3 C5 N4 104.9(4)
N3 C5 Ta1 111.8(3)
N4 C5 Ta1 143.2(3)
C21 C22 H22A 109.5
C21 C22 H22B 109.5
H22A C22 H22B 109.5
C21 C22 H22C 109.5
H22A C22 H22C 109.5
H22B C22 H22C 109.5
C30 C29 H29A 109.5
C30 C29 H29B 109.5
H29A C29 H29B 109.5
C30 C29 H29C 109.5
H29A C29 H29C 109.5
H29B C29 H29C 109.5

loop_
_geom_bond_atom_site_label_1
_geom_bond_atom_site_label_2
_geom_bond_distance
Ta1 C1 2.176(5)
Ta1 C3 2.190(5)
Ta1 C2 2.195(5)
Ta1 C4 2.201(5)
Ta1 C5 2.314(5)
Ta1 C6 2.327(4)
C4 H4A 0.9800
C4 H4B 0.9800
C4 H4C 0.9800
N4 C5 1.368(6)
N4 C7 1.380(6)
N4 C11 1.452(5)
C1 H1A 0.9800
C1 H1B 0.9800
C1 H1C 0.9800
C9 C10 1.337(7)
C9 N2 1.383(5)
C9 H9 0.9500
C8 C7 1.346(7)
C8 N3 1.368(6)
C8 H8 0.9500
C30 C31 1.380(8)
C30 C35 1.413(10)
C30 C29 1.488(9)
C3 H3A 0.9800
C3 H3B 0.9800
C3 H3C 0.9800
C32 C33 1.363(9)
C32 C31 1.371(7)
C32 H32 0.9500
C7 H7 0.9500
N2 C6 1.344(6)
N2 B1 1.528(6)
N1 C6 1.360(6)
N1 C10 1.389(6)
N1 C20 1.445(6)
C35 C34 1.399(11)
C35 H35 0.9500
N3 C5 1.341(6)
N3 B1 1.537(6)
B1 H1D 0.9900
B1 H1E 0.9900
C34 C33 1.351(13)
C34 H34 0.9500
C10 H10 0.9500
C21 C20 1.379(6)
C21 C23 1.403(7)
C21 C22 1.504(7)
C33 H33 0.9500
C12 C11 1.389(6)
C12 C14 1.390(6)
C12 C13 1.507(6)
C18 C11 1.390(6)
C18 C17 1.406(6)
C18 C19 1.501(6)
C20 C27 1.388(6)
C31 H31 0.9500
C28 C27 1.497(7)
C28 H28A 0.9800
C28 H28B 0.9800
C28 H28C 0.9800
C26 C24 1.385(7)
C26 C27 1.396(7)
C26 H26 0.9500
C24 C23 1.372(7)
C24 C25 1.510(7)
C17 C15 1.382(7)
C17 H17 0.9500
C23 H23 0.9500
C19 H19A 0.9800
C19 H19B 0.9800
C19 H19C 0.9800
C15 C14 1.387(6)
C15 C16 1.516(6)
C14 H14 0.9500
C16 H16A 0.9800
C16 H16B 0.9800
C16 H16C 0.9800
C13 H13A 0.9800
C13 H13B 0.9800
C13 H13C 0.9800
C25 H25A 0.9800
C25 H25B 0.9800
C25 H25C 0.9800
C2 H2A 0.9800
C2 H2B 0.9800
C2 H2C 0.9800
C22 H22A 0.9800
C22 H22B 0.9800
C22 H22C 0.9800
C29 H29A 0.9800
C29 H29B 0.9800
C29 H29C 0.9800
